data_1543526
loop_
_publ_author_name
'Che, Qian'
'Tan, Hongsheng'
'Han, Xiaoning'
'Zhang, Xiaomin'
'Gu, Qianqun'
'Zhu, Tianjiao'
'Li, Dehai'

_publ_section_title
;
 Naquihexcin A, a S-Bridged Pyranonaphthoquinone Dimer Bearing an
 Unsaturated Hexuronic Acid Moiety from a Sponge-Derived Streptomyces sp.
 HDN-10-293.
;
_journal_issue 14
_journal_name_full 'Organic letters'
_journal_page_first 3358
_journal_page_last 3361
_journal_paper_doi 10.1021/acs.orglett.6b01485
_journal_volume 18
_journal_year 2016
_chemical_absolute_configuration rm
_chemical_formula_sum 'C35 H38 O15 S'
_chemical_formula_weight 730.71
_chemical_name_systematic
; 
 ? 
;
_space_group_IT_number 19
_symmetry_cell_setting orthorhombic
_symmetry_space_group_name_Hall 'P 2ac 2ab'
_symmetry_space_group_name_H-M 'P 21 21 21'
_atom_sites_solution_hydrogens geom
_atom_sites_solution_primary direct
_atom_sites_solution_secondary difmap
_audit_creation_method SHELXL-97
_cell_angle_alpha 90.00
_cell_angle_beta 90.00
_cell_angle_gamma 90.00
_cell_formula_units_Z 4
_cell_length_a 13.5014(9)
_cell_length_b 15.6835(9)
_cell_length_c 16.2260(11)
_cell_measurement_reflns_used 2227
_cell_measurement_temperature 293(2)
_cell_measurement_theta_max 71.0200
_cell_measurement_theta_min 3.9330
_cell_volume 3435.8(4)
_computing_structure_refinement 'SHELXL-97 (Sheldrick, 1997)'
_computing_structure_solution 'SHELXS-97 (Sheldrick, 1990)'
_diffrn_ambient_temperature 293(2)
_diffrn_measured_fraction_theta_full 0.998
_diffrn_measured_fraction_theta_max 0.998
_diffrn_measurement_device_type 'Xcalibur, Eos, Gemini'
_diffrn_radiation_monochromator graphite
_diffrn_radiation_source 'Enhance (Cu) X-ray Source'
_diffrn_radiation_type CuK\a
_diffrn_radiation_wavelength 1.54184
_diffrn_reflns_av_R_equivalents 0.0385
_diffrn_reflns_av_sigmaI/netI 0.0696
_diffrn_reflns_limit_h_max 16
_diffrn_reflns_limit_h_min -10
_diffrn_reflns_limit_k_max 18
_diffrn_reflns_limit_k_min -14
_diffrn_reflns_limit_l_max 19
_diffrn_reflns_limit_l_min -18
_diffrn_reflns_number 8050
_diffrn_reflns_theta_full 67.25
_diffrn_reflns_theta_max 67.25
_diffrn_reflns_theta_min 3.92
_exptl_absorpt_coefficient_mu 1.479
_exptl_absorpt_correction_T_max 0.8310
_exptl_absorpt_correction_T_min 0.8197
_exptl_absorpt_correction_type multi-scan
_exptl_absorpt_process_details sadabs
_exptl_crystal_colour yellow
_exptl_crystal_density_diffrn 1.413
_exptl_crystal_density_method 'not measured'
_exptl_crystal_description block
_exptl_crystal_F_000 1536
_exptl_crystal_size_max 0.14
_exptl_crystal_size_mid 0.14
_exptl_crystal_size_min 0.13
_refine_diff_density_max 0.303
_refine_diff_density_min -0.220
_refine_diff_density_rms 0.053
_refine_ls_abs_structure_details 'Flack H D (1983), Acta Cryst. A39, 876-881'
_refine_ls_abs_structure_Flack -0.04(3)
_refine_ls_extinction_method none
_refine_ls_goodness_of_fit_ref 1.037
_refine_ls_hydrogen_treatment constr
_refine_ls_matrix_type full
_refine_ls_number_parameters 470
_refine_ls_number_reflns 5124
_refine_ls_number_restraints 0
_refine_ls_restrained_S_all 1.037
_refine_ls_R_factor_all 0.0784
_refine_ls_R_factor_gt 0.0613
_refine_ls_shift/su_max 0.000
_refine_ls_shift/su_mean 0.000
_refine_ls_structure_factor_coef Fsqd
_refine_ls_weighting_details 'calc w=1/[\s^2^(Fo^2^)+(0.0753P)^2^+0.4188P] where P=(Fo^2^+2Fc^2^)/3'
_refine_ls_weighting_scheme calc
_refine_ls_wR_factor_gt 0.1489
_refine_ls_wR_factor_ref 0.1646
_reflns_number_gt 4040
_reflns_number_total 5124
_reflns_threshold_expression >2sigma(I)
_cod_data_source_file ol6b01485_si_002.cif
_cod_data_source_block exp_6125
_cod_depositor_comments 'Adding full bibliography for 1543526.cif.'
_cod_original_sg_symbol_H-M P212121
_cod_database_code 1543526

loop_
_symmetry_equiv_pos_as_xyz
'x, y, z'
'-x+1/2, -y, z+1/2'
'x+1/2, -y+1/2, -z'
'-x, y+1/2, -z+1/2'

loop_
_atom_site_label
_atom_site_type_symbol
_atom_site_fract_x
_atom_site_fract_y
_atom_site_fract_z
_atom_site_U_iso_or_equiv
_atom_site_adp_type
_atom_site_occupancy
_atom_site_symmetry_multiplicity
_atom_site_calc_flag
_atom_site_refinement_flags
S1 S 0.04793(8) 0.44963(7) 0.41550(7) 0.0392(3) Uani 1 1 d .
O1 O 0.3409(3) 0.6103(2) 0.3100(3) 0.0676(11) Uani 1 1 d .
H1 H 0.3303 0.5666 0.2837 0.101 Uiso 1 1 calc R
O2 O 0.2738(3) 0.4571(2) 0.2854(2) 0.0596(10) Uani 1 1 d .
O3 O 0.1844(3) 0.4220(2) 0.6039(2) 0.0563(9) Uani 1 1 d .
O4 O 0.3116(3) 0.3418(2) 0.4403(3) 0.0555(10) Uani 1 1 d .
H4 H 0.3067 0.2919 0.4549 0.083 Uiso 1 1 calc R
O5 O 0.1733(3) 0.2205(2) 0.3797(2) 0.0504(9) Uani 1 1 d .
O6 O -0.0232(3) 0.1127(3) 0.3481(3) 0.0729(12) Uani 1 1 d .
O7 O 0.0115(4) 0.0057(2) 0.4318(4) 0.1018(18) Uani 1 1 d .
O8 O -0.2131(4) 0.5084(4) 0.1898(3) 0.0921(15) Uani 1 1 d .
H8 H -0.1841 0.5495 0.2098 0.138 Uiso 1 1 calc R
O9 O -0.1560(3) 0.5950(3) 0.3177(3) 0.0685(12) Uani 1 1 d .
O10 O -0.1318(3) 0.3143(2) 0.5020(3) 0.0690(12) Uani 1 1 d .
O11 O -0.2240(3) 0.5097(2) 0.4856(3) 0.0600(10) Uani 1 1 d .
H11 H -0.2650 0.5454 0.4715 0.090 Uiso 1 1 calc R
O12 O -0.0852(3) 0.6150(2) 0.5686(2) 0.0558(9) Uani 1 1 d .
O13 O 0.0998(5) 0.6829(4) 0.6798(4) 0.1043(18) Uani 1 1 d .
O14 O -0.0241(5) 0.6836(4) 0.7693(3) 0.1036(19) Uani 1 1 d .
O15 O 0.6289(6) 0.6166(7) 0.4895(8) 0.200(5) Uani 1 1 d .
H15 H 0.5820 0.6243 0.5207 0.300 Uiso 1 1 calc R
C1 C 0.2452(3) 0.5152(3) 0.5009(3) 0.0435(11) Uani 1 1 d .
C2 C 0.2614(4) 0.5816(3) 0.5546(4) 0.0554(14) Uani 1 1 d .
H2 H 0.2445 0.5763 0.6099 0.066 Uiso 1 1 calc R
C3 C 0.3037(5) 0.6573(4) 0.5252(4) 0.0661(16) Uani 1 1 d .
H3 H 0.3140 0.7023 0.5614 0.079 Uiso 1 1 calc R
C4 C 0.3298(5) 0.6663(4) 0.4448(4) 0.0669(17) Uani 1 1 d .
H4A H 0.3575 0.7171 0.4264 0.080 Uiso 1 1 calc R
C5 C 0.3148(4) 0.5982(3) 0.3892(4) 0.0534(13) Uani 1 1 d .
C6 C 0.2724(3) 0.5230(3) 0.4170(4) 0.0453(11) Uani 1 1 d .
C7 C 0.2574(3) 0.4516(3) 0.3586(3) 0.0428(11) Uani 1 1 d .
C8 C 0.2235(3) 0.3666(3) 0.3965(3) 0.0421(11) Uani 1 1 d .
C9 C 0.1443(3) 0.3822(3) 0.4651(3) 0.0391(10) Uani 1 1 d .
C10 C 0.1920(3) 0.4373(3) 0.5313(3) 0.0425(11) Uani 1 1 d .
C11 C 0.1966(4) 0.2951(3) 0.3343(3) 0.0484(12) Uani 1 1 d .
H11A H 0.2582 0.2821 0.3050 0.058 Uiso 1 1 d R
C12 C 0.0883(4) 0.2308(3) 0.4321(3) 0.0483(12) Uani 1 1 d .
H12 H 0.0315 0.2497 0.3993 0.058 Uiso 1 1 calc R
C13 C 0.1095(4) 0.2956(3) 0.4996(3) 0.0450(12) Uani 1 1 d .
H13A H 0.1602 0.2731 0.5359 0.054 Uiso 1 1 calc R
H13B H 0.0499 0.3043 0.5320 0.054 Uiso 1 1 calc R
C14 C 0.1199(5) 0.3142(4) 0.2670(3) 0.0588(14) Uani 1 1 d .
H14A H 0.1153 0.2664 0.2302 0.088 Uiso 1 1 calc R
H14B H 0.1399 0.3639 0.2366 0.088 Uiso 1 1 calc R
H14C H 0.0565 0.3243 0.2919 0.088 Uiso 1 1 calc R
C15 C 0.0663(5) 0.1449(3) 0.4697(4) 0.0609(15) Uani 1 1 d .
H15A H 0.0243 0.1538 0.5174 0.073 Uiso 1 1 calc R
H15B H 0.1282 0.1209 0.4893 0.073 Uiso 1 1 calc R
C16 C 0.0165(4) 0.0791(4) 0.4144(4) 0.0612(14) Uani 1 1 d .
C17 C -0.0753(6) 0.0550(5) 0.2942(4) 0.090(2) Uani 1 1 d .
H17A H -0.0343 0.0065 0.2827 0.135 Uiso 1 1 calc R
H17B H -0.0911 0.0837 0.2436 0.135 Uiso 1 1 calc R
H17C H -0.1353 0.0365 0.3205 0.135 Uiso 1 1 calc R
C18 C -0.1595(4) 0.3692(3) 0.3669(4) 0.0533(14) Uani 1 1 d .
C19 C -0.1826(5) 0.2908(4) 0.3330(5) 0.078(2) Uani 1 1 d .
H19 H -0.1784 0.2411 0.3642 0.094 Uiso 1 1 calc R
C20 C -0.2118(7) 0.2885(5) 0.2520(6) 0.105(3) Uani 1 1 d .
H20 H -0.2262 0.2358 0.2288 0.126 Uiso 1 1 calc R
C21 C -0.2209(6) 0.3593(6) 0.2037(5) 0.103(3) Uani 1 1 d .
H21 H -0.2406 0.3543 0.1489 0.124 Uiso 1 1 calc R
C22 C -0.2000(5) 0.4402(5) 0.2380(4) 0.0737(18) Uani 1 1 d .
C23 C -0.1685(4) 0.4439(4) 0.3197(3) 0.0539(13) Uani 1 1 d .
C24 C -0.1485(4) 0.5280(3) 0.3568(3) 0.0479(12) Uani 1 1 d .
C25 C -0.1299(4) 0.5297(3) 0.4491(3) 0.0446(12) Uani 1 1 d .
C26 C -0.0660(3) 0.4538(3) 0.4792(3) 0.0393(10) Uani 1 1 d .
C27 C -0.1225(4) 0.3739(3) 0.4538(3) 0.0487(13) Uani 1 1 d .
C28 C -0.0936(4) 0.6197(3) 0.4815(3) 0.0501(13) Uani 1 1 d .
H28 H -0.1487 0.6589 0.4709 0.060 Uiso 1 1 calc R
C29 C -0.0157(4) 0.5510(3) 0.5957(3) 0.0545(13) Uani 1 1 d .
H29 H 0.0489 0.5619 0.5703 0.065 Uiso 1 1 calc R
C30 C -0.0507(4) 0.4624(3) 0.5718(3) 0.0489(11) Uani 1 1 d .
H30A H -0.1125 0.4501 0.5999 0.059 Uiso 1 1 calc R
H30B H -0.0022 0.4207 0.5898 0.059 Uiso 1 1 calc R
C31 C -0.0055(4) 0.6585(3) 0.4398(4) 0.0609(15) Uani 1 1 d .
H31A H 0.0015 0.7168 0.4570 0.091 Uiso 1 1 calc R
H31B H -0.0146 0.6565 0.3811 0.091 Uiso 1 1 calc R
H31C H 0.0530 0.6272 0.4544 0.091 Uiso 1 1 calc R
C32 C -0.0071(6) 0.5612(4) 0.6879(3) 0.0741(18) Uani 1 1 d .
H32A H 0.0384 0.5188 0.7094 0.089 Uiso 1 1 calc R
H32B H -0.0713 0.5518 0.7131 0.089 Uiso 1 1 calc R
C33 C 0.0303(6) 0.6506(5) 0.7108(4) 0.080(2) Uani 1 1 d .
C34 C 0.0075(9) 0.7711(6) 0.7917(5) 0.136(4) Uani 1 1 d .
H34A H 0.0562 0.7683 0.8348 0.204 Uiso 1 1 calc R
H34B H -0.0487 0.8031 0.8105 0.204 Uiso 1 1 calc R
H34C H 0.0357 0.7987 0.7443 0.204 Uiso 1 1 calc R
C35 C 0.5978(12) 0.6250(14) 0.4098(9) 0.274(13) Uani 1 1 d .
H35A H 0.5813 0.6835 0.3992 0.410 Uiso 1 1 calc R
H35B H 0.5404 0.5900 0.4011 0.410 Uiso 1 1 calc R
H35C H 0.6497 0.6073 0.3732 0.410 Uiso 1 1 calc R

loop_
_atom_site_aniso_label
_atom_site_aniso_U_11
_atom_site_aniso_U_22
_atom_site_aniso_U_33
_atom_site_aniso_U_23
_atom_site_aniso_U_13
_atom_site_aniso_U_12
S1 0.0359(5) 0.0352(5) 0.0464(6) 0.0070(5) 0.0011(5) 0.0029(5)
O1 0.069(3) 0.045(2) 0.088(3) 0.012(2) 0.018(2) -0.009(2)
O2 0.067(2) 0.047(2) 0.065(2) 0.0032(19) 0.018(2) -0.0016(19)
O3 0.071(2) 0.0481(19) 0.050(2) 0.0076(17) -0.0112(19) -0.0101(18)
O4 0.0429(17) 0.0344(17) 0.089(3) 0.0118(18) -0.0033(19) 0.0062(15)
O5 0.0517(19) 0.0304(16) 0.069(2) 0.0018(16) 0.0022(19) 0.0053(15)
O6 0.083(3) 0.052(2) 0.083(3) -0.005(2) -0.012(3) -0.018(2)
O7 0.108(4) 0.033(2) 0.164(5) 0.005(3) -0.023(4) -0.019(2)
O8 0.100(4) 0.105(4) 0.071(3) 0.003(3) -0.033(3) 0.008(3)
O9 0.077(3) 0.062(2) 0.066(2) 0.011(2) -0.009(2) 0.009(2)
O10 0.062(2) 0.046(2) 0.100(3) 0.019(2) 0.001(2) -0.0129(18)
O11 0.0430(18) 0.060(2) 0.077(3) 0.009(2) 0.011(2) 0.0089(17)
O12 0.061(2) 0.052(2) 0.055(2) -0.0074(18) -0.0007(19) 0.0105(18)
O13 0.115(5) 0.086(4) 0.111(4) -0.035(3) 0.013(4) -0.009(4)
O14 0.123(5) 0.108(4) 0.080(3) -0.036(3) -0.003(3) 0.027(4)
O15 0.109(6) 0.182(8) 0.310(12) 0.108(9) 0.078(8) 0.062(6)
C1 0.036(2) 0.031(2) 0.064(3) 0.006(2) -0.007(2) -0.0012(18)
C2 0.059(3) 0.041(3) 0.067(3) 0.002(3) -0.014(3) -0.010(2)
C3 0.077(4) 0.040(3) 0.081(4) -0.005(3) -0.010(4) -0.013(3)
C4 0.070(4) 0.039(3) 0.091(5) 0.005(3) -0.004(4) -0.013(3)
C5 0.045(3) 0.038(3) 0.077(4) 0.005(3) -0.003(3) -0.003(2)
C6 0.037(2) 0.030(2) 0.070(3) 0.004(2) -0.003(3) 0.0037(18)
C7 0.036(2) 0.034(2) 0.059(3) 0.007(2) 0.003(2) 0.006(2)
C8 0.038(2) 0.026(2) 0.062(3) 0.005(2) 0.000(2) 0.0026(18)
C9 0.037(2) 0.027(2) 0.054(3) 0.005(2) -0.008(2) 0.0044(18)
C10 0.039(2) 0.030(2) 0.058(3) 0.005(2) -0.008(2) -0.0010(19)
C11 0.051(3) 0.036(2) 0.058(3) 0.003(2) 0.013(3) 0.002(2)
C12 0.052(3) 0.036(2) 0.057(3) 0.004(2) -0.006(3) -0.005(2)
C13 0.051(3) 0.035(2) 0.049(3) 0.004(2) -0.004(2) 0.004(2)
C14 0.072(4) 0.050(3) 0.055(3) -0.005(3) -0.002(3) -0.007(3)
C15 0.068(4) 0.040(3) 0.075(4) 0.012(3) -0.006(3) -0.008(3)
C16 0.052(3) 0.048(3) 0.084(4) 0.001(3) 0.002(3) -0.012(2)
C17 0.096(5) 0.082(5) 0.092(5) -0.026(4) 0.001(4) -0.023(5)
C18 0.034(2) 0.045(3) 0.081(4) -0.003(3) -0.003(3) -0.001(2)
C19 0.062(4) 0.051(3) 0.121(6) -0.016(4) -0.011(4) -0.010(3)
C20 0.107(6) 0.080(5) 0.129(7) -0.046(5) -0.051(6) -0.010(5)
C21 0.093(6) 0.121(7) 0.096(6) -0.024(6) -0.053(5) 0.006(5)
C22 0.063(4) 0.087(5) 0.072(4) -0.011(4) -0.022(3) 0.000(4)
C23 0.043(3) 0.052(3) 0.067(3) -0.006(3) -0.007(3) 0.002(2)
C24 0.039(2) 0.041(3) 0.064(3) 0.009(2) -0.002(2) 0.000(2)
C25 0.038(2) 0.038(2) 0.058(3) 0.004(2) 0.004(2) 0.006(2)
C26 0.035(2) 0.035(2) 0.048(2) 0.004(2) 0.005(2) 0.007(2)
C27 0.036(2) 0.040(3) 0.071(4) 0.003(3) 0.005(2) -0.001(2)
C28 0.055(3) 0.031(2) 0.064(3) -0.002(2) 0.001(3) 0.013(2)
C29 0.056(3) 0.052(3) 0.055(3) -0.007(3) -0.002(3) 0.013(3)
C30 0.051(3) 0.051(3) 0.045(3) 0.004(2) 0.010(2) 0.005(2)
C31 0.066(3) 0.036(3) 0.081(4) -0.003(3) -0.001(3) 0.000(3)
C32 0.085(4) 0.088(5) 0.049(3) -0.007(3) -0.002(3) 0.019(4)
C33 0.093(6) 0.092(5) 0.055(4) -0.014(4) -0.016(4) 0.029(5)
C34 0.189(11) 0.120(7) 0.100(6) -0.060(6) -0.041(7) 0.065(8)
C35 0.133(11) 0.49(3) 0.195(14) 0.170(19) 0.028(11) 0.101(17)

loop_
_atom_type_symbol
_atom_type_description
_atom_type_scat_dispersion_real
_atom_type_scat_dispersion_imag
_atom_type_scat_source
C C 0.0181 0.0091 'International Tables Vol C Tables 4.2.6.8 and 6.1.1.4'
H H 0.0000 0.0000 'International Tables Vol C Tables 4.2.6.8 and 6.1.1.4'
O O 0.0492 0.0322 'International Tables Vol C Tables 4.2.6.8 and 6.1.1.4'
S S 0.3331 0.5567 'International Tables Vol C Tables 4.2.6.8 and 6.1.1.4'

loop_
_geom_angle_atom_site_label_1
_geom_angle_atom_site_label_2
_geom_angle_atom_site_label_3
_geom_angle
C26 S1 C9 111.1(2)
C11 O5 C12 113.1(3)
C16 O6 C17 116.4(5)
C28 O12 C29 113.1(4)
C33 O14 C34 112.5(8)
C2 C1 C6 120.2(4)
C2 C1 C10 119.0(5)
C6 C1 C10 120.6(4)
C1 C2 C3 119.4(5)
C4 C3 C2 121.4(6)
C3 C4 C5 119.9(5)
O1 C5 C6 122.6(5)
O1 C5 C4 117.8(5)
C6 C5 C4 119.6(5)
C5 C6 C1 119.5(5)
C5 C6 C7 119.4(5)
C1 C6 C7 121.1(4)
O2 C7 C6 123.3(5)
O2 C7 C8 120.5(5)
C6 C7 C8 116.1(4)
O4 C8 C7 100.7(4)
O4 C8 C11 108.6(4)
C7 C8 C11 115.8(4)
O4 C8 C9 104.9(4)
C7 C8 C9 110.6(4)
C11 C8 C9 114.6(4)
C10 C9 C13 111.8(4)
C10 C9 C8 107.6(4)
C13 C9 C8 109.2(4)
C10 C9 S1 106.2(3)
C13 C9 S1 116.4(3)
C8 C9 S1 105.1(3)
O3 C10 C1 121.5(5)
O3 C10 C9 122.7(4)
C1 C10 C9 115.7(4)
O5 C11 C14 112.4(4)
O5 C11 C8 108.0(4)
C14 C11 C8 118.7(4)
O5 C12 C15 107.3(4)
O5 C12 C13 110.5(4)
C15 C12 C13 110.1(4)
C12 C13 C9 112.6(4)
C12 C15 C16 117.0(5)
O7 C16 O6 124.1(6)
O7 C16 C15 122.9(7)
O6 C16 C15 113.0(5)
C19 C18 C23 120.3(6)
C19 C18 C27 119.5(6)
C23 C18 C27 120.1(5)
C20 C19 C18 117.9(7)
C21 C20 C19 123.8(7)
C20 C21 C22 119.0(7)
O8 C22 C23 124.3(6)
O8 C22 C21 117.5(6)
C23 C22 C21 118.2(7)
C22 C23 C18 120.7(6)
C22 C23 C24 118.7(6)
C18 C23 C24 120.5(5)
O9 C24 C23 122.5(5)
O9 C24 C25 120.5(5)
C23 C24 C25 116.6(4)
O11 C25 C24 104.9(4)
O11 C25 C26 101.2(4)
C24 C25 C26 112.9(4)
O11 C25 C28 109.4(4)
C24 C25 C28 113.2(4)
C26 C25 C28 114.1(4)
C27 C26 C30 114.0(4)
C27 C26 C25 105.5(4)
C30 C26 C25 108.5(4)
C27 C26 S1 103.7(3)
C30 C26 S1 116.1(3)
C25 C26 S1 108.3(3)
O10 C27 C18 122.0(5)
O10 C27 C26 120.3(5)
C18 C27 C26 117.5(4)
O12 C28 C31 114.0(5)
O12 C28 C25 108.0(4)
C31 C28 C25 117.3(4)
O12 C29 C32 106.2(4)
O12 C29 C30 110.9(4)
C32 C29 C30 112.0(5)
C29 C30 C26 112.0(4)
C29 C32 C33 111.3(6)
O13 C33 O14 125.9(8)
O13 C33 C32 123.5(7)
O14 C33 C32 110.7(8)

loop_
_geom_bond_atom_site_label_1
_geom_bond_atom_site_label_2
_geom_bond_distance
S1 C26 1.854(4)
S1 C9 1.859(4)
O1 C5 1.346(7)
O2 C7 1.211(6)
O3 C10 1.207(6)
O4 C8 1.440(6)
O5 C11 1.418(6)
O5 C12 1.437(6)
O6 C16 1.313(7)
O6 C17 1.441(7)
O7 C16 1.187(7)
O8 C22 1.338(8)
O9 C24 1.230(6)
O10 C27 1.225(6)
O11 C25 1.436(6)
O12 C28 1.420(6)
O12 C29 1.442(6)
O13 C33 1.179(9)
O14 C33 1.307(8)
O14 C34 1.484(11)
O15 C35 1.366(15)
C1 C2 1.376(7)
C1 C6 1.414(7)
C1 C10 1.501(6)
C2 C3 1.400(8)
C3 C4 1.358(9)
C4 C5 1.412(8)
C5 C6 1.388(7)
C6 C7 1.481(7)
C7 C8 1.538(6)
C8 C11 1.551(7)
C8 C9 1.562(7)
C9 C10 1.521(7)
C9 C13 1.542(6)
C11 C14 1.535(7)
C12 C15 1.508(7)
C12 C13 1.522(7)
C15 C16 1.524(8)
C18 C19 1.383(8)
C18 C23 1.404(8)
C18 C27 1.497(8)
C19 C20 1.373(10)
C20 C21 1.364(11)
C21 C22 1.414(11)
C22 C23 1.394(8)
C23 C24 1.476(7)
C24 C25 1.519(7)
C25 C26 1.550(6)
C25 C28 1.583(7)
C26 C27 1.524(7)
C26 C30 1.524(6)
C28 C31 1.498(8)
C29 C32 1.509(7)
C29 C30 1.519(7)
C32 C33 1.535(11)
